data_7716074
loop_
_publ_author_name
'Mitrovi&#x107;, Marina'
'Djuki&#x107;, Maja B'
'Vuki&#x107;, Milena'
'Nikoli&#x107;, Ivana'
'Radovanovi&#x107;, Marko D'
'Lukovi&#x107;, Jovan'
'Filipovi&#x107;, Ignjat P'
'Mati&#x107;, Sanja'
'Markovi&#x107;, Tijana'
'Klisuri&#x107;, Olivera R'
'Popovi&#x107;, Suzana'
'Matovi&#x107;, Zoran D'
'Risti&#x107;, Marija S'

_publ_section_title
;
 Search for new biologically active compounds: <i>in vitro</i> studies of
 antitumor and antimicrobial activity of dirhodium(II,II) paddlewheel
 complexes.
;
_journal_issue 22
_journal_name_full 'Dalton transactions (Cambridge, England : 2003)'
_journal_page_first 9330
_journal_page_last 9349
_journal_paper_doi 10.1039/d4dt01082e
_journal_volume 53
_journal_year 2024
_chemical_formula_moiety '2(C11 H18 N2 O4 Rh), 1[C7 H8]'
_chemical_formula_sum 'C29 H44 N4 O8 Rh2'
_chemical_formula_weight 782.506
_space_group_crystal_system monoclinic
_space_group_IT_number 14
_space_group_name_Hall '-P 2ybc'
_space_group_name_H-M_alt 'P 1 21/c 1'
_atom_sites_solution_hydrogens geom
_audit_creation_date 2024-05-08
_audit_creation_method
;
Olex2 1.3-alpha
(compiled 2019.10.09 svn.r3662 for OlexSys, GUI svn.r5959)
;
_audit_update_record
;
2024-05-09 deposited with the CCDC.	2024-05-13 downloaded from the CCDC.
;
_cell_angle_alpha 90
_cell_angle_beta 110.366(5)
_cell_angle_gamma 90
_cell_formula_units_Z 4
_cell_length_a 15.7537(6)
_cell_length_b 13.5490(5)
_cell_length_c 17.3153(7)
_cell_measurement_reflns_used 6505
_cell_measurement_temperature 293(2)
_cell_measurement_theta_max 27.3020
_cell_measurement_theta_min 2.6400
_cell_volume 3464.9(3)
_computing_cell_refinement 'CrysAlisPro 1.171.42.49 (Rigaku OD, 2022)'
_computing_data_collection 'CrysAlisPro 1.171.42.49 (Rigaku OD, 2022)'
_computing_data_reduction 'CrysAlisPro 1.171.42.49 (Rigaku OD, 2022)'
_computing_molecular_graphics 'Olex2 1.3-alpha (Dolomanov et al., 2009)'
_computing_publication_material 'Olex2 1.3-alpha (Dolomanov et al., 2009)'
_computing_structure_refinement 'SHELXL-2018/3 (Sheldrick, 2018)'
_computing_structure_solution 'Sheldrick, G. M. (2015). Acta Cryst. A71, 3-8'
_diffrn_ambient_temperature 293(2)
_diffrn_detector_area_resol_mean 16.3280
_diffrn_measured_fraction_theta_full 0.999
_diffrn_measured_fraction_theta_max 0.851
_diffrn_measurement_details
;
List of Runs (angles in degrees, time in seconds):

  # Type    Start    End  Width  t~exp~   \w     \q     \k     \f   Frames
#--------------------------------------------------------------------------
  1  \w    -32.00   7.00   1.00   44.23    --  -15.69 -77.00 150.00   39
  2  \w    -40.00  14.00   1.00   44.23    --  -15.69  77.00 120.00   54
  3  \w    -52.00  36.00   1.00   44.23    --   16.71 -37.00-150.00   88
  4  \w      0.00  53.00   1.00   44.23    --   16.71  57.00   0.00   53
;
_diffrn_measurement_device_type 'Xcalibur, Sapphire3, Gemini'
_diffrn_measurement_method '\w scans'
_diffrn_radiation_type MoK\a
_diffrn_radiation_wavelength 0.71073
_diffrn_reflns_av_R_equivalents 0.0308
_diffrn_reflns_av_unetI/netI 0.0503
_diffrn_reflns_Laue_measured_fraction_full 0.999
_diffrn_reflns_Laue_measured_fraction_max 0.851
_diffrn_reflns_limit_h_max 20
_diffrn_reflns_limit_h_min -21
_diffrn_reflns_limit_k_max 17
_diffrn_reflns_limit_k_min -17
_diffrn_reflns_limit_l_max 23
_diffrn_reflns_limit_l_min -23
_diffrn_reflns_number 17655
_diffrn_reflns_point_group_measured_fraction_full 0.999
_diffrn_reflns_point_group_measured_fraction_max 0.851
_diffrn_reflns_theta_full 25.242
_diffrn_reflns_theta_max 29.335
_diffrn_reflns_theta_min 2.040
_diffrn_source 'fine-focus sealed X-ray tube'
_exptl_absorpt_coefficient_mu 1.002
_exptl_absorpt_correction_T_max 1.00000
_exptl_absorpt_correction_T_min 0.94444
_exptl_absorpt_correction_type multi-scan
_exptl_absorpt_process_details
;
CrysAlisPro 1.171.42.49 (Rigaku Oxford Diffraction, 2022)
Empirical absorption correction using spherical harmonics,
implemented in SCALE3 ABSPACK scaling algorithm.
;
_exptl_crystal_colour purple
_exptl_crystal_density_diffrn 1.500
_exptl_crystal_description prism
_exptl_crystal_F_000 1600
_exptl_crystal_size_max 0.398
_exptl_crystal_size_mid 0.269
_exptl_crystal_size_min 0.245
_platon_squeeze_details
;
A platon squeeze results showed that 160 electrons were 
found in a volume of 996\%A^3^. 
This is consistent with the presence of 1 toluene [C7H8] per formula moety 
which account for 200 electrons per unit cell.
;
_refine_diff_density_max 1.111
_refine_diff_density_min -0.604
_refine_diff_density_rms 0.099
_refine_ls_extinction_method none
_refine_ls_goodness_of_fit_ref 1.065
_refine_ls_hydrogen_treatment constr
_refine_ls_matrix_type full
_refine_ls_number_parameters 331
_refine_ls_number_reflns 8088
_refine_ls_number_restraints 34
_refine_ls_restrained_S_all 1.078
_refine_ls_R_factor_all 0.0898
_refine_ls_R_factor_gt 0.0629
_refine_ls_shift/su_max 0.001
_refine_ls_shift/su_mean 0.000
_refine_ls_structure_factor_coef Fsqd
_refine_ls_weighting_details 'w=1/[\s^2^(Fo^2^)+(0.0579P)^2^+8.8336P] where P=(Fo^2^+2Fc^2^)/3'
_refine_ls_weighting_scheme calc
_refine_ls_wR_factor_gt 0.1502
_refine_ls_wR_factor_ref 0.1645
_reflns_Friedel_coverage 0.000
_reflns_number_gt 5710
_reflns_number_total 8088
_reflns_threshold_expression 'I > 2\s(I)'
_cod_data_source_file d4dt01082e2.cif
_cod_data_source_block mj1_auto_sq
_cod_depositor_comments 'Adding full bibliography for 7716074.cif.'
_cod_original_sg_symbol_H-M 'P 21/c'
_cod_database_code 7716074
_shelx_shelxl_version_number 2018/3
_shelx_space_group_comment
;
The symmetry employed for this shelxl refinement is uniquely defined
by the following loop, which should always be used as a source of
symmetry information in preference to the above space-group names.
They are only intended as comments.
;
_oxdiff_exptl_absorpt_empirical_full_min 0.932
_oxdiff_exptl_absorpt_empirical_full_max 1.064
_oxdiff_exptl_absorpt_empirical_details
;
Empirical correction (ABSPACK) includes:
- Absorption correction using spherical harmonics
- Frame scaling
;
_olex2_refinement_description
;
1. Fixed Uiso
 At 1.2 times of:
  All C(H) groups, All C(H,H) groups
 At 1.5 times of:
  All C(H,H,H) groups
2. Restrained distances
 C19-C20 \\sim C21-C22
 with sigma of 0.02
 C8-C9 \\sim C10-C11
 with sigma of 0.02
3. Rigid body (RIGU) restrains
 C19, C20, C21, C22
 with sigma for 1-2 distances of 0.004 and sigma for 1-3 distances of 0.004
 C8, C9, C10, C11
 with sigma for 1-2 distances of 0.004 and sigma for 1-3 distances of 0.004
4.a Secondary CH2 refined with riding coordinates:
 C8(H8A,H8B), C19(H19A,H19B), C9(H9A,H9B), C10(H10A,H10B), C20(H20A,H20B),
 C21(H21A,H21B)
4.b Aromatic/amide H refined with riding coordinates:
 C5(H5), C17(H17), C18(H18), C16(H16), C7(H7), C6(H6)
4.c Idealised Me refined as rotating group:
 C14(H14A,H14B,H14C), C4(H4A,H4B,H4C), C3(H3A,H3B,H3C), C15(H15A,H15B,H15C),
 C11(H11A,H11B,H11C), C22(H22A,H22B,H22C)
;
_platon_squeeze_void_probe_radius 1.20

loop_
_space_group_symop_operation_xyz
'x, y, z'
'-x, y+1/2, -z+1/2'
'-x, -y, -z'
'x, -y-1/2, z-1/2'

loop_
_atom_site_label
_atom_site_type_symbol
_atom_site_fract_x
_atom_site_fract_y
_atom_site_fract_z
_atom_site_U_iso_or_equiv
_atom_site_adp_type
_atom_site_occupancy
_atom_site_site_symmetry_order
_atom_site_calc_flag
_atom_site_refinement_flags_posn
_atom_site_refinement_flags_adp
_atom_site_refinement_flags_occupancy
_atom_site_disorder_assembly
_atom_site_disorder_group
Rh1 Rh 0.95279(3) 0.57223(4) 0.48441(3) 0.04976(15) Uani 1 1 d . . . . .
Rh2 Rh 0.56142(3) 0.54810(4) 0.54504(3) 0.05351(16) Uani 1 1 d . . . . .
O3 O 0.9649(3) 0.3701(3) 0.4060(3) 0.0595(11) Uani 1 1 d . . . . .
O4 O 0.9645(3) 0.3704(3) 0.5726(3) 0.0624(11) Uani 1 1 d . . . . .
O8 O 0.3732(3) 0.4708(4) 0.5371(3) 0.0638(11) Uani 1 1 d . . . . .
O2 O 0.8767(3) 0.5066(3) 0.5440(3) 0.0624(11) Uani 1 1 d . . . . .
O7 O 0.3837(3) 0.5812(3) 0.3972(3) 0.0647(12) Uani 1 1 d . . . . .
O6 O 0.4878(3) 0.5618(4) 0.6209(3) 0.0671(12) Uani 1 1 d . . . . .
N1 N 0.8626(3) 0.7049(4) 0.4546(3) 0.0532(12) Uani 1 1 d . . . . .
O1 O 0.8760(3) 0.5058(3) 0.3775(3) 0.0622(11) Uani 1 1 d . . . . .
O5 O 0.4990(3) 0.6704(3) 0.4806(3) 0.0711(13) Uani 1 1 d . . . . .
N2 N 0.7418(4) 0.7959(4) 0.4245(4) 0.0687(15) Uani 1 1 d . . . . .
N3 N 0.6751(4) 0.6374(4) 0.6308(3) 0.0581(13) Uani 1 1 d . . . . .
C5 C 0.7772(4) 0.7062(5) 0.4441(4) 0.0573(15) Uani 1 1 d . . . . .
H5 H 0.744491 0.651093 0.449562 0.069 Uiso 1 1 calc R U . . .
N4 N 0.8077(4) 0.7046(5) 0.6956(3) 0.0702(15) Uani 1 1 d . . . . .
C2 C 0.8981(5) 0.4220(5) 0.5739(4) 0.0616(16) Uani 1 1 d . . . . .
C17 C 0.7608(5) 0.6426(5) 0.6363(4) 0.0623(16) Uani 1 1 d . . . . .
H17 H 0.785409 0.607355 0.603065 0.075 Uiso 1 1 calc R U . . .
C1 C 0.8982(4) 0.4207(6) 0.3630(4) 0.0617(17) Uani 1 1 d . . . . .
C13 C 0.4110(5) 0.5215(6) 0.6008(5) 0.0691(18) Uani 1 1 d . . . . .
C12 C 0.4255(5) 0.6588(5) 0.4222(5) 0.0688(18) Uani 1 1 d . . . . .
C18 C 0.7495(5) 0.7432(6) 0.7302(4) 0.080(2) Uani 1 1 d . . . . .
H18 H 0.762880 0.789311 0.772528 0.096 Uiso 1 1 calc R U . . .
C16 C 0.6685(5) 0.7010(6) 0.6906(4) 0.075(2) Uani 1 1 d . . . . .
H16 H 0.615889 0.713055 0.701907 0.090 Uiso 1 1 calc R U . . .
C7 C 0.8102(6) 0.8559(6) 0.4228(5) 0.087(2) Uani 1 1 d . . . . .
H7 H 0.806292 0.923098 0.411071 0.104 Uiso 1 1 calc R U . . .
C14 C 0.3847(5) 0.7520(6) 0.3759(5) 0.090(2) Uani 1 1 d . . . . .
H14A H 0.420711 0.774048 0.344511 0.134 Uiso 1 1 calc R U . . .
H14B H 0.383212 0.802340 0.414392 0.134 Uiso 1 1 calc R U . . .
H14C H 0.324150 0.738636 0.339350 0.134 Uiso 1 1 calc R U . . .
C6 C 0.8854(5) 0.7989(5) 0.4415(5) 0.0712(19) Uani 1 1 d . . . . .
H6 H 0.942722 0.820173 0.444841 0.085 Uiso 1 1 calc R U . . .
C4 C 0.8376(6) 0.3785(7) 0.6159(6) 0.093(3) Uani 1 1 d . . . . .
H4A H 0.844104 0.415368 0.664983 0.140 Uiso 1 1 calc R U . . .
H4B H 0.854231 0.311007 0.630060 0.140 Uiso 1 1 calc R U . . .
H4C H 0.775751 0.381542 0.579331 0.140 Uiso 1 1 calc R U . . .
C3 C 0.8365(5) 0.3724(6) 0.2827(4) 0.079(2) Uani 1 1 d . . . . .
H3A H 0.873051 0.339598 0.256229 0.119 Uiso 1 1 calc R U . . .
H3B H 0.800368 0.422153 0.246658 0.119 Uiso 1 1 calc R U . . .
H3C H 0.797655 0.325129 0.295073 0.119 Uiso 1 1 calc R U . . .
C15 C 0.3593(6) 0.5356(7) 0.6591(5) 0.097(3) Uani 1 1 d . . . . .
H15A H 0.302375 0.567037 0.630451 0.146 Uiso 1 1 calc R U . . .
H15B H 0.394022 0.576191 0.704582 0.146 Uiso 1 1 calc R U . . .
H15C H 0.348616 0.472533 0.679342 0.146 Uiso 1 1 calc R U . . .
C8 C 0.6460(6) 0.8230(7) 0.4039(7) 0.107(3) Uani 1 1 d D . . . .
H8A H 0.621483 0.839419 0.345771 0.128 Uiso 1 1 calc R U . . .
H8B H 0.613530 0.765601 0.412310 0.128 Uiso 1 1 calc R U . . .
C19 C 0.9042(6) 0.7293(8) 0.7156(6) 0.100(3) Uani 1 1 d D . . . .
H19A H 0.931157 0.740844 0.774387 0.120 Uiso 1 1 calc R U . . .
H19B H 0.934675 0.673083 0.702287 0.120 Uiso 1 1 calc R U . . .
C9 C 0.6276(9) 0.9056(10) 0.4506(8) 0.153(5) Uani 1 1 d D . . . .
H9A H 0.662689 0.962313 0.445094 0.184 Uiso 1 1 calc R U . . .
H9B H 0.564079 0.923026 0.426549 0.184 Uiso 1 1 calc R U . . .
C10 C 0.6481(10) 0.8855(10) 0.5349(7) 0.158(5) Uani 1 1 d D . . . .
H10A H 0.710223 0.862533 0.557170 0.190 Uiso 1 1 calc R U . . .
H10B H 0.609690 0.831689 0.539719 0.190 Uiso 1 1 calc R U . . .
C11 C 0.6371(8) 0.9723(8) 0.5895(8) 0.148(5) Uani 1 1 d D . . . .
H11A H 0.674442 1.026587 0.585411 0.222 Uiso 1 1 calc R U . . .
H11B H 0.655279 0.950888 0.645836 0.222 Uiso 1 1 calc R U . . .
H11C H 0.574952 0.992790 0.571130 0.222 Uiso 1 1 calc R U . . .
C20 C 0.9198(10) 0.8166(10) 0.6716(8) 0.170(6) Uani 1 1 d D . . . .
H20A H 0.975446 0.802054 0.661694 0.204 Uiso 1 1 calc R U . . .
H20B H 0.872116 0.814085 0.618060 0.204 Uiso 1 1 calc R U . . .
C21 C 0.9263(14) 0.9096(11) 0.6918(9) 0.225(9) Uani 1 1 d D . . . .
H21A H 0.967659 0.914000 0.748318 0.270 Uiso 1 1 calc R U . . .
H21B H 0.867354 0.930155 0.691932 0.270 Uiso 1 1 calc R U . . .
C22 C 0.9556(13) 0.9837(11) 0.6440(10) 0.212(8) Uani 1 1 d D . . . .
H22A H 1.011881 1.012403 0.678119 0.317 Uiso 1 1 calc R U . . .
H22B H 0.910454 1.034362 0.625569 0.317 Uiso 1 1 calc R U . . .
H22C H 0.963593 0.952507 0.597225 0.317 Uiso 1 1 calc R U . . .

loop_
_atom_site_aniso_label
_atom_site_aniso_U_11
_atom_site_aniso_U_22
_atom_site_aniso_U_33
_atom_site_aniso_U_23
_atom_site_aniso_U_13
_atom_site_aniso_U_12
Rh1 0.0483(3) 0.0492(3) 0.0479(3) -0.0014(2) 0.0119(2) 0.0001(2)
Rh2 0.0549(3) 0.0536(3) 0.0528(3) 0.0061(2) 0.0196(2) 0.0065(2)
O3 0.058(2) 0.056(3) 0.054(2) -0.006(2) 0.006(2) 0.005(2)
O4 0.063(3) 0.063(3) 0.064(3) 0.006(2) 0.026(2) -0.001(2)
O8 0.060(3) 0.073(3) 0.063(3) -0.001(2) 0.028(2) -0.002(2)
O2 0.060(3) 0.062(3) 0.068(3) 0.004(2) 0.026(2) 0.001(2)
O7 0.064(3) 0.060(3) 0.058(3) 0.007(2) 0.005(2) 0.006(2)
O6 0.068(3) 0.075(3) 0.064(3) -0.004(2) 0.030(2) 0.001(2)
N1 0.055(3) 0.050(3) 0.050(3) -0.003(2) 0.013(2) -0.001(2)
O1 0.060(3) 0.058(3) 0.052(2) -0.007(2) -0.001(2) 0.001(2)
O5 0.082(3) 0.046(3) 0.081(3) 0.009(2) 0.023(3) 0.002(2)
N2 0.073(4) 0.058(4) 0.076(4) 0.002(3) 0.027(3) 0.011(3)
N3 0.070(3) 0.055(3) 0.051(3) 0.011(2) 0.023(3) 0.014(3)
C5 0.067(4) 0.048(4) 0.061(4) 0.005(3) 0.027(3) 0.006(3)
N4 0.069(4) 0.079(4) 0.058(3) -0.003(3) 0.017(3) -0.006(3)
C2 0.064(4) 0.067(5) 0.058(4) -0.002(3) 0.027(3) -0.012(3)
C17 0.076(4) 0.064(4) 0.054(4) -0.002(3) 0.032(3) 0.000(3)
C1 0.058(4) 0.072(5) 0.051(4) -0.007(3) 0.015(3) -0.014(3)
C13 0.067(4) 0.079(5) 0.065(4) 0.004(4) 0.028(4) 0.005(4)
C12 0.067(4) 0.057(4) 0.082(5) 0.008(4) 0.025(4) 0.012(4)
C18 0.086(5) 0.098(6) 0.053(4) -0.017(4) 0.020(4) 0.001(5)
C16 0.077(5) 0.090(6) 0.059(4) 0.002(4) 0.026(4) 0.021(4)
C7 0.110(6) 0.049(4) 0.103(6) 0.010(4) 0.041(5) 0.013(4)
C14 0.086(5) 0.069(5) 0.096(6) 0.017(5) 0.009(5) 0.018(4)
C6 0.068(4) 0.062(4) 0.083(5) 0.000(4) 0.025(4) -0.014(4)
C4 0.095(6) 0.088(6) 0.116(7) 0.012(5) 0.060(6) -0.003(5)
C3 0.085(5) 0.074(5) 0.064(4) -0.017(4) 0.008(4) -0.007(4)
C15 0.088(6) 0.131(8) 0.093(6) -0.024(6) 0.057(5) -0.010(5)
C8 0.097(6) 0.105(7) 0.135(8) 0.006(6) 0.060(6) 0.033(5)
C19 0.082(5) 0.125(7) 0.093(6) -0.017(5) 0.032(5) -0.028(5)
C9 0.155(11) 0.163(11) 0.150(9) -0.004(9) 0.063(10) 0.056(9)
C10 0.201(14) 0.153(11) 0.106(7) -0.024(8) 0.034(9) 0.006(10)
C11 0.155(10) 0.103(8) 0.162(11) -0.021(8) 0.024(9) 0.027(8)
C20 0.205(13) 0.165(10) 0.114(9) -0.010(8) 0.024(9) -0.096(11)
C21 0.37(3) 0.152(11) 0.107(10) 0.000(9) 0.018(13) -0.075(15)
C22 0.34(2) 0.126(11) 0.193(16) -0.022(11) 0.118(17) -0.053(14)

loop_
_atom_type_symbol
_atom_type_description
_atom_type_scat_dispersion_real
_atom_type_scat_dispersion_imag
_atom_type_scat_source
C C 0.0033 0.0016 'International Tables Vol C Tables 4.2.6.8 and 6.1.1.4'
H H 0.0000 0.0000 'International Tables Vol C Tables 4.2.6.8 and 6.1.1.4'
N N 0.0061 0.0033 'International Tables Vol C Tables 4.2.6.8 and 6.1.1.4'
O O 0.0106 0.0060 'International Tables Vol C Tables 4.2.6.8 and 6.1.1.4'
Rh Rh -1.1178 0.9187 'International Tables Vol C Tables 4.2.6.8 and 6.1.1.4'

loop_
_geom_angle_atom_site_label_1
_geom_angle_atom_site_label_2
_geom_angle_atom_site_label_3
_geom_angle
_geom_angle_site_symmetry_1
_geom_angle_site_symmetry_3
_geom_angle_publ_flag
O1 Rh1 O2 89.96(19) . . ?
O1 Rh1 O4 90.33(18) . 3_766 ?
O2 Rh1 O4 175.85(18) . 3_766 ?
O1 Rh1 O3 175.93(17) . 3_766 ?
O2 Rh1 O3 89.55(18) . 3_766 ?
O4 Rh1 O3 89.87(18) 3_766 3_766 ?
O1 Rh1 N1 90.95(18) . . ?
O2 Rh1 N1 91.66(18) . . ?
O4 Rh1 N1 92.48(18) 3_766 . ?
O3 Rh1 N1 93.10(17) 3_766 . ?
O1 Rh1 Rh1 88.27(13) . 3_766 ?
O2 Rh1 Rh1 87.61(13) . 3_766 ?
O4 Rh1 Rh1 88.26(13) 3_766 3_766 ?
O3 Rh1 Rh1 87.67(12) 3_766 3_766 ?
N1 Rh1 Rh1 178.92(13) . 3_766 ?
O6 Rh2 O8 175.66(19) . 3_666 ?
O6 Rh2 O5 90.23(19) . . ?
O8 Rh2 O5 89.16(19) 3_666 . ?
O6 Rh2 O7 90.09(19) . 3_666 ?
O8 Rh2 O7 90.17(19) 3_666 3_666 ?
O5 Rh2 O7 175.41(19) . 3_666 ?
O6 Rh2 N3 91.53(19) . . ?
O8 Rh2 N3 92.79(19) 3_666 . ?
O5 Rh2 N3 92.61(19) . . ?
O7 Rh2 N3 91.96(18) 3_666 . ?
O6 Rh2 Rh2 87.57(14) . 3_666 ?
O8 Rh2 Rh2 88.12(14) 3_666 3_666 ?
O5 Rh2 Rh2 87.69(14) . 3_666 ?
O7 Rh2 Rh2 87.75(13) 3_666 3_666 ?
N3 Rh2 Rh2 179.05(13) . 3_666 ?
C1 O3 Rh1 118.1(4) . 3_766 ?
C2 O4 Rh1 117.9(4) . 3_766 ?
C13 O8 Rh2 118.6(4) . 3_666 ?
C2 O2 Rh1 119.1(4) . . ?
C12 O7 Rh2 118.2(4) . 3_666 ?
C13 O6 Rh2 119.3(5) . . ?
C5 N1 C6 106.6(6) . . ?
C5 N1 Rh1 126.1(4) . . ?
C6 N1 Rh1 127.3(4) . . ?
C1 O1 Rh1 118.0(4) . . ?
C12 O5 Rh2 118.1(4) . . ?
C5 N2 C7 106.6(6) . . ?
C5 N2 C8 126.4(7) . . ?
C7 N2 C8 126.9(7) . . ?
C17 N3 C16 104.8(6) . . ?
C17 N3 Rh2 129.6(4) . . ?
C16 N3 Rh2 125.6(5) . . ?
N1 C5 N2 111.8(6) . . ?
N1 C5 H5 124.1 . . ?
N2 C5 H5 124.1 . . ?
C17 N4 C18 107.6(6) . . ?
C17 N4 C19 124.9(7) . . ?
C18 N4 C19 127.4(7) . . ?
O2 C2 O4 127.1(6) . . ?
O2 C2 C4 115.6(6) . . ?
O4 C2 C4 117.3(7) . . ?
N3 C17 N4 111.5(6) . . ?
N3 C17 H17 124.2 . . ?
N4 C17 H17 124.2 . . ?
O1 C1 O3 127.9(6) . . ?
O1 C1 C3 116.1(6) . . ?
O3 C1 C3 116.0(6) . . ?
O8 C13 O6 126.4(6) . . ?
O8 C13 C15 116.9(7) . . ?
O6 C13 C15 116.7(7) . . ?
O7 C12 O5 128.2(7) . . ?
O7 C12 C14 116.6(7) . . ?
O5 C12 C14 115.2(7) . . ?
C16 C18 N4 106.1(7) . . ?
C16 C18 H18 127.0 . . ?
N4 C18 H18 127.0 . . ?
C18 C16 N3 110.0(6) . . ?
C18 C16 H16 125.0 . . ?
N3 C16 H16 125.0 . . ?
C6 C7 N2 106.7(7) . . ?
C6 C7 H7 126.6 . . ?
N2 C7 H7 126.6 . . ?
C12 C14 H14A 109.5 . . ?
C12 C14 H14B 109.5 . . ?
H14A C14 H14B 109.5 . . ?
C12 C14 H14C 109.5 . . ?
H14A C14 H14C 109.5 . . ?
H14B C14 H14C 109.5 . . ?
C7 C6 N1 108.2(6) . . ?
C7 C6 H6 125.9 . . ?
N1 C6 H6 125.9 . . ?
C2 C4 H4A 109.5 . . ?
C2 C4 H4B 109.5 . . ?
H4A C4 H4B 109.5 . . ?
C2 C4 H4C 109.5 . . ?
H4A C4 H4C 109.5 . . ?
H4B C4 H4C 109.5 . . ?
C1 C3 H3A 109.5 . . ?
C1 C3 H3B 109.5 . . ?
H3A C3 H3B 109.5 . . ?
C1 C3 H3C 109.5 . . ?
H3A C3 H3C 109.5 . . ?
H3B C3 H3C 109.5 . . ?
C13 C15 H15A 109.5 . . ?
C13 C15 H15B 109.5 . . ?
H15A C15 H15B 109.5 . . ?
C13 C15 H15C 109.5 . . ?
H15A C15 H15C 109.5 . . ?
H15B C15 H15C 109.5 . . ?
C9 C8 N2 116.1(9) . . ?
C9 C8 H8A 108.3 . . ?
N2 C8 H8A 108.3 . . ?
C9 C8 H8B 108.3 . . ?
N2 C8 H8B 108.3 . . ?
H8A C8 H8B 107.4 . . ?
C20 C19 N4 113.9(9) . . ?
C20 C19 H19A 108.8 . . ?
N4 C19 H19A 108.8 . . ?
C20 C19 H19B 108.8 . . ?
N4 C19 H19B 108.8 . . ?
H19A C19 H19B 107.7 . . ?
C10 C9 C8 114.0(12) . . ?
C10 C9 H9A 108.8 . . ?
C8 C9 H9A 108.8 . . ?
C10 C9 H9B 108.8 . . ?
C8 C9 H9B 108.8 . . ?
H9A C9 H9B 107.7 . . ?
C9 C10 C11 116.8(13) . . ?
C9 C10 H10A 108.1 . . ?
C11 C10 H10A 108.1 . . ?
C9 C10 H10B 108.1 . . ?
C11 C10 H10B 108.1 . . ?
H10A C10 H10B 107.3 . . ?
C10 C11 H11A 109.5 . . ?
C10 C11 H11B 109.5 . . ?
H11A C11 H11B 109.5 . . ?
C10 C11 H11C 109.5 . . ?
H11A C11 H11C 109.5 . . ?
H11B C11 H11C 109.5 . . ?
C21 C20 C19 130.5(14) . . ?
C21 C20 H20A 104.6 . . ?
C19 C20 H20A 104.6 . . ?
C21 C20 H20B 104.6 . . ?
C19 C20 H20B 104.6 . . ?
H20A C20 H20B 105.7 . . ?
C20 C21 C22 121.2(16) . . ?
C20 C21 H21A 107.0 . . ?
C22 C21 H21A 107.0 . . ?
C20 C21 H21B 107.0 . . ?
C22 C21 H21B 107.0 . . ?
H21A C21 H21B 106.8 . . ?
C21 C22 H22A 109.5 . . ?
C21 C22 H22B 109.5 . . ?
H22A C22 H22B 109.5 . . ?
C21 C22 H22C 109.5 . . ?
H22A C22 H22C 109.5 . . ?
H22B C22 H22C 109.5 . . ?

loop_
_geom_bond_atom_site_label_1
_geom_bond_atom_site_label_2
_geom_bond_distance
_geom_bond_site_symmetry_2
_geom_bond_publ_flag
Rh1 O1 2.035(4) . ?
Rh1 O2 2.038(4) . ?
Rh1 O4 2.043(4) 3_766 ?
Rh1 O3 2.044(4) 3_766 ?
Rh1 N1 2.237(5) . ?
Rh1 Rh1 2.4032(9) 3_766 ?
Rh2 O6 2.040(4) . ?
Rh2 O8 2.042(4) 3_666 ?
Rh2 O5 2.048(5) . ?
Rh2 O7 2.053(4) 3_666 ?
Rh2 N3 2.242(6) . ?
Rh2 Rh2 2.4032(10) 3_666 ?
O3 C1 1.258(8) . ?
O4 C2 1.265(8) . ?
O8 C13 1.259(8) . ?
O2 C2 1.255(8) . ?
O7 C12 1.236(8) . ?
O6 C13 1.262(8) . ?
N1 C5 1.294(7) . ?
N1 C6 1.363(8) . ?
O1 C1 1.256(8) . ?
O5 C12 1.254(9) . ?
N2 C5 1.331(8) . ?
N2 C7 1.360(10) . ?
N2 C8 1.471(9) . ?
N3 C17 1.322(8) . ?
N3 C16 1.379(8) . ?
C5 H5 0.9300 . ?
N4 C17 1.333(8) . ?
N4 C18 1.362(9) . ?
N4 C19 1.475(9) . ?
C2 C4 1.505(9) . ?
C17 H17 0.9300 . ?
C1 C3 1.539(9) . ?
C13 C15 1.514(9) . ?
C12 C14 1.514(10) . ?
C18 C16 1.347(10) . ?
C18 H18 0.9300 . ?
C16 H16 0.9300 . ?
C7 C6 1.356(10) . ?
C7 H7 0.9300 . ?
C14 H14A 0.9600 . ?
C14 H14B 0.9600 . ?
C14 H14C 0.9600 . ?
C6 H6 0.9300 . ?
C4 H4A 0.9600 . ?
C4 H4B 0.9600 . ?
C4 H4C 0.9600 . ?
C3 H3A 0.9600 . ?
C3 H3B 0.9600 . ?
C3 H3C 0.9600 . ?
C15 H15A 0.9600 . ?
C15 H15B 0.9600 . ?
C15 H15C 0.9600 . ?
C8 C9 1.467(12) . ?
C8 H8A 0.9700 . ?
C8 H8B 0.9700 . ?
C19 C20 1.473(13) . ?
C19 H19A 0.9700 . ?
C19 H19B 0.9700 . ?
C9 C10 1.407(12) . ?
C9 H9A 0.9700 . ?
C9 H9B 0.9700 . ?
C10 C11 1.556(13) . ?
C10 H10A 0.9700 . ?
C10 H10B 0.9700 . ?
C11 H11A 0.9600 . ?
C11 H11B 0.9600 . ?
C11 H11C 0.9600 . ?
C20 C21 1.303(14) . ?
C20 H20A 0.9700 . ?
C20 H20B 0.9700 . ?
C21 C22 1.474(15) . ?
C21 H21A 0.9700 . ?
C21 H21B 0.9700 . ?
C22 H22A 0.9600 . ?
C22 H22B 0.9600 . ?
C22 H22C 0.9600 . ?

loop_
_geom_hbond_atom_site_label_D
_geom_hbond_atom_site_label_H
_geom_hbond_atom_site_label_A
_geom_hbond_distance_DH
_geom_hbond_distance_HA
_geom_hbond_distance_DA
_geom_hbond_angle_DHA
_geom_hbond_site_symmetry_A
_geom_hbond_publ_flag
C5 H5 O8 0.93 2.55 3.465(8) 166.8 3_666 yes
C17 H17 O2 0.93 2.45 3.364(8) 167.4 . yes

loop_
_geom_torsion_atom_site_label_1
_geom_torsion_atom_site_label_2
_geom_torsion_atom_site_label_3
_geom_torsion_atom_site_label_4
_geom_torsion
_geom_torsion_site_symmetry_1
_geom_torsion_site_symmetry_2
_geom_torsion_site_symmetry_3
_geom_torsion_site_symmetry_4
_geom_torsion_publ_flag
C6 N1 C5 N2 0.2(8) . . . . ?
Rh1 N1 C5 N2 -178.0(4) . . . . ?
C7 N2 C5 N1 -0.2(8) . . . . ?
C8 N2 C5 N1 176.5(7) . . . . ?
Rh1 O2 C2 O4 0.8(10) . . . . ?
Rh1 O2 C2 C4 -179.2(5) . . . . ?
Rh1 O4 C2 O2 -0.3(9) 3_766 . . . ?
Rh1 O4 C2 C4 179.8(5) 3_766 . . . ?
C16 N3 C17 N4 0.3(8) . . . . ?
Rh2 N3 C17 N4 -180.0(4) . . . . ?
C18 N4 C17 N3 -0.8(8) . . . . ?
C19 N4 C17 N3 -177.8(7) . . . . ?
Rh1 O1 C1 O3 -1.9(9) . . . . ?
Rh1 O1 C1 C3 178.3(5) . . . . ?
Rh1 O3 C1 O1 2.3(9) 3_766 . . . ?
Rh1 O3 C1 C3 -177.9(4) 3_766 . . . ?
Rh2 O8 C13 O6 -1.3(10) 3_666 . . . ?
Rh2 O8 C13 C15 178.6(6) 3_666 . . . ?
Rh2 O6 C13 O8 0.8(10) . . . . ?
Rh2 O6 C13 C15 -179.2(6) . . . . ?
Rh2 O7 C12 O5 -1.0(11) 3_666 . . . ?
Rh2 O7 C12 C14 177.7(5) 3_666 . . . ?
Rh2 O5 C12 O7 0.4(11) . . . . ?
Rh2 O5 C12 C14 -178.3(5) . . . . ?
C17 N4 C18 C16 1.0(9) . . . . ?
C19 N4 C18 C16 177.9(8) . . . . ?
N4 C18 C16 N3 -0.8(9) . . . . ?
C17 N3 C16 C18 0.4(8) . . . . ?
Rh2 N3 C16 C18 -179.4(5) . . . . ?
C5 N2 C7 C6 0.2(9) . . . . ?
C8 N2 C7 C6 -176.5(8) . . . . ?
N2 C7 C6 N1 -0.1(9) . . . . ?
C5 N1 C6 C7 0.0(8) . . . . ?
Rh1 N1 C6 C7 178.1(5) . . . . ?
C5 N2 C8 C9 127.5(10) . . . . ?
C7 N2 C8 C9 -56.4(13) . . . . ?
C17 N4 C19 C20 91.8(11) . . . . ?
C18 N4 C19 C20 -84.7(11) . . . . ?
N2 C8 C9 C10 -66.8(16) . . . . ?
C8 C9 C10 C11 175.6(11) . . . . ?
N4 C19 C20 C21 90(2) . . . . ?
C19 C20 C21 C22 170.8(16) . . . . ?

loop_
_platon_squeeze_void_nr
_platon_squeeze_void_average_x
_platon_squeeze_void_average_y
_platon_squeeze_void_average_z
_platon_squeeze_void_volume
_platon_squeeze_void_count_electrons
_platon_squeeze_void_content
1 0.295 -0.140 0.621 249 40 toluene
2 0.703 0.141 0.378 247 40 toluene
3 0.705 0.360 0.879 249 40 toluene
4 0.297 0.641 0.122 248 40 toluene
